data_7716471
loop_
_publ_author_name
'Predarska, Ivana'
'K&#xf6;rber, Wieland'
'L&#xf6;nnecke, Peter'
'Gelman, Dmitri'
'Hey-Hawkins, Evamarie'

_publ_section_title
;
 Synthesis and catalytic activity of heterobimetallic Au/M (M =
 Rh<sup>III</sup>, Ir<sup>III</sup>) complexes with ditopic mono- and
 triphosphane ligands.
;
_journal_issue 39
_journal_name_full 'Dalton transactions (Cambridge, England : 2003)'
_journal_page_first 16159
_journal_page_last 16169
_journal_paper_doi 10.1039/d4dt01247j
_journal_volume 53
_journal_year 2024
_chemical_formula_moiety 'C45 H58 Au Cl2 Ir N P3,2(C2 H3 N)'
_chemical_formula_sum 'C49 H64 Au Cl2 Ir N3 P3'
_chemical_formula_weight 1248.00
_space_group_crystal_system triclinic
_space_group_IT_number 2
_space_group_name_Hall '-P 1'
_space_group_name_H-M_alt 'P -1'
_atom_sites_solution_hydrogens geom
_atom_sites_solution_primary dual
_atom_sites_solution_secondary difmap
_audit_creation_method SHELXL-2018/3
_audit_update_record
;
2023-12-31 deposited with the CCDC.	2024-06-24 downloaded from the CCDC.
;
_cell_angle_alpha 82.6960(10)
_cell_angle_beta 86.8970(10)
_cell_angle_gamma 83.7420(10)
_cell_formula_units_Z 2
_cell_length_a 10.66370(10)
_cell_length_b 10.8008(2)
_cell_length_c 21.7268(3)
_cell_measurement_reflns_used 30264
_cell_measurement_temperature 130(2)
_cell_measurement_theta_max 34.3500
_cell_measurement_theta_min 2.8230
_cell_volume 2465.26(6)
_computing_cell_refinement 'CrysAlisPro 1.171.42.49 (Rigaku OD, 2022)'
_computing_data_collection 'CrysAlisPro 1.171.42.49 (Rigaku OD, 2022)'
_computing_data_reduction 'CrysAlisPro 1.171.42.49 (Rigaku OD, 2022)'
_computing_molecular_graphics
;
 ORTEP3 for Windows
 L. J. Farrugia, J. Appl. Crystallogr. 1997, 30, 565.
 or
 DIAMOND Version 4.6.8
 K. Brandenburg, Crystal Impact GbR, Bonn, Germany
;
_computing_publication_material
;
 WINGX
 L.J. Farrugia,
 J. Appl. Cryst., 2012, 45, 849-854.
;
_computing_structure_refinement 'SHELXL-2018/3 (Sheldrick, 2018)'
_computing_structure_solution SHELXT-2018-2
_diffrn_ambient_temperature 130(2)
_diffrn_detector_area_resol_mean 16.3560
_diffrn_measured_fraction_theta_full 0.999
_diffrn_measured_fraction_theta_max 0.941
_diffrn_measurement_device_type 'Xcalibur, Sapphire3, Gemini'
_diffrn_measurement_method '\w scans'
_diffrn_radiation_type MoK\a
_diffrn_radiation_wavelength 0.71073
_diffrn_reflns_av_R_equivalents 0.0312
_diffrn_reflns_av_unetI/netI 0.0330
_diffrn_reflns_Laue_measured_fraction_full 0.999
_diffrn_reflns_Laue_measured_fraction_max 0.941
_diffrn_reflns_limit_h_max 16
_diffrn_reflns_limit_h_min -16
_diffrn_reflns_limit_k_max 17
_diffrn_reflns_limit_k_min -17
_diffrn_reflns_limit_l_max 34
_diffrn_reflns_limit_l_min -34
_diffrn_reflns_number 72977
_diffrn_reflns_point_group_measured_fraction_full 0.999
_diffrn_reflns_point_group_measured_fraction_max 0.941
_diffrn_reflns_theta_full 33.140
_diffrn_reflns_theta_max 34.691
_diffrn_reflns_theta_min 2.520
_diffrn_source 'fine-focus sealed X-ray tube'
_exptl_absorpt_coefficient_mu 5.910
_exptl_absorpt_correction_T_max 0.754
_exptl_absorpt_correction_T_min 0.217
_exptl_absorpt_correction_type analytical
_exptl_absorpt_process_details
;
CrysAlisPro 1.171.42.49 (Rigaku Oxford Diffraction, 2022)
Analytical numeric absorption correction using a multifaceted crystal
model based on expressions derived by R.C. Clark & J.S. Reid.
(Clark, R. C. & Reid, J. S. (1995). Acta Cryst. A51, 887-897)
Empirical absorption correction using spherical harmonics,
implemented in SCALE3 ABSPACK scaling algorithm.
;
_exptl_crystal_colour 'clear orange'
_exptl_crystal_density_diffrn 1.681
_exptl_crystal_description needle
_exptl_crystal_F_000 1228
_exptl_crystal_size_max 0.56
_exptl_crystal_size_mid 0.14
_exptl_crystal_size_min 0.05
_refine_diff_density_max 2.607
_refine_diff_density_min -0.896
_refine_diff_density_rms 0.131
_refine_ls_extinction_method none
_refine_ls_goodness_of_fit_ref 1.059
_refine_ls_hydrogen_treatment constr
_refine_ls_matrix_type full
_refine_ls_number_parameters 547
_refine_ls_number_reflns 19938
_refine_ls_number_restraints 0
_refine_ls_restrained_S_all 1.059
_refine_ls_R_factor_all 0.0361
_refine_ls_R_factor_gt 0.0262
_refine_ls_shift/su_max 0.007
_refine_ls_shift/su_mean 0.000
_refine_ls_structure_factor_coef Fsqd
_refine_ls_weighting_details 'w=1/[\s^2^(Fo^2^)+(0.0112P)^2^+2.4268P] where P=(Fo^2^+2Fc^2^)/3'
_refine_ls_weighting_scheme calc
_refine_ls_wR_factor_gt 0.0449
_refine_ls_wR_factor_ref 0.0475
_reflns_Friedel_coverage 0.000
_reflns_number_gt 16908
_reflns_number_total 19938
_reflns_threshold_expression 'I > 2\s(I)'
_cod_data_source_file d4dt01247j2.cif
_cod_data_source_block comp10_x3114fin
_cod_depositor_comments 'Adding full bibliography for 7716464--7716472.cif.'
_cod_database_code 7716471
_shelx_shelxl_version_number 2018/3
_shelx_space_group_comment
;
The symmetry employed for this shelxl refinement is uniquely defined
by the following loop, which should always be used as a source of
symmetry information in preference to the above space-group names.
They are only intended as comments.
;

loop_
_space_group_symop_operation_xyz
'x, y, z'
'-x, -y, -z'

loop_
_atom_site_label
_atom_site_type_symbol
_atom_site_fract_x
_atom_site_fract_y
_atom_site_fract_z
_atom_site_U_iso_or_equiv
_atom_site_adp_type
_atom_site_occupancy
_atom_site_site_symmetry_order
_atom_site_calc_flag
_atom_site_refinement_flags_posn
_atom_site_refinement_flags_adp
_atom_site_refinement_flags_occupancy
_atom_site_disorder_assembly
_atom_site_disorder_group
Au1 Au 0.76704(2) 0.60342(2) 0.17934(2) 0.01516(2) Uani 1 1 d . . . . .
Ir1 Ir 0.73888(2) 0.75788(2) 0.52330(2) 0.01221(2) Uani 1 1 d . . . . .
Cl1 Cl 0.78607(6) 0.36478(5) 0.21394(3) 0.02658(12) Uani 1 1 d . . . . .
Cl2 Cl 0.81500(5) 0.54024(5) 0.53752(3) 0.02072(10) Uani 1 1 d . . . . .
P1 P 0.65927(5) 0.73162(5) 0.25964(2) 0.01243(9) Uani 1 1 d . . . . .
P2 P 0.59019(5) 0.65704(5) 0.12168(3) 0.01464(10) Uani 1 1 d . . . . .
P3 P 0.95032(5) 0.68642(6) 0.19849(3) 0.01673(11) Uani 1 1 d . . . . .
N1 N 0.57214(16) 0.70046(17) 0.56739(8) 0.0152(3) Uani 1 1 d . . . . .
C1 C 0.52346(19) 0.8147(2) 0.21643(10) 0.0145(4) Uani 1 1 d . . . . .
C2 C 0.49718(19) 0.7848(2) 0.15749(10) 0.0148(4) Uani 1 1 d . . . . .
C3 C 0.3940(2) 0.8495(2) 0.12604(10) 0.0186(4) Uani 1 1 d . . . . .
H3 H 0.375046 0.827770 0.086814 0.022 Uiso 1 1 calc R U . . .
C4 C 0.3192(2) 0.9450(2) 0.15138(11) 0.0207(4) Uani 1 1 d . . . . .
H4 H 0.251749 0.990715 0.128768 0.025 Uiso 1 1 calc R U . . .
C5 C 0.3430(2) 0.9737(2) 0.20971(11) 0.0217(5) Uani 1 1 d . . . . .
H5 H 0.291024 1.038203 0.227463 0.026 Uiso 1 1 calc R U . . .
C6 C 0.4429(2) 0.9078(2) 0.24214(10) 0.0186(4) Uani 1 1 d . . . . .
H6 H 0.456998 0.926340 0.282639 0.022 Uiso 1 1 calc R U . . .
C7 C 0.7699(2) 0.8534(2) 0.25561(10) 0.0153(4) Uani 1 1 d . . . . .
C8 C 0.8932(2) 0.8338(2) 0.22908(10) 0.0166(4) Uani 1 1 d . . . . .
C9 C 0.9715(2) 0.9312(2) 0.22596(12) 0.0238(5) Uani 1 1 d . . . . .
H9 H 1.055132 0.918894 0.208832 0.029 Uiso 1 1 calc R U . . .
C10 C 0.9297(2) 1.0448(2) 0.24726(11) 0.0253(5) Uani 1 1 d . . . . .
H10 H 0.983009 1.110561 0.242985 0.030 Uiso 1 1 calc R U . . .
C11 C 0.8101(2) 1.0619(2) 0.27475(11) 0.0246(5) Uani 1 1 d . . . . .
H11 H 0.781820 1.138671 0.290561 0.030 Uiso 1 1 calc R U . . .
C12 C 0.7317(2) 0.9667(2) 0.27912(10) 0.0193(4) Uani 1 1 d . . . . .
H12 H 0.650053 0.978666 0.298568 0.023 Uiso 1 1 calc R U . . .
C13 C 0.60121(18) 0.72213(19) 0.34041(10) 0.0131(4) Uani 1 1 d . . . . .
C14 C 0.67837(18) 0.74250(19) 0.38755(10) 0.0136(4) Uani 1 1 d . . . . .
H14 H 0.759382 0.769286 0.376420 0.016 Uiso 1 1 calc R U . . .
C15 C 0.64047(18) 0.72486(18) 0.45028(9) 0.0123(3) Uani 1 1 d . . . . .
C16 C 0.52130(18) 0.68054(18) 0.46495(9) 0.0121(3) Uani 1 1 d . . . . .
C17 C 0.44401(19) 0.6564(2) 0.41867(10) 0.0152(4) Uani 1 1 d . . . . .
H17 H 0.364537 0.625957 0.429640 0.018 Uiso 1 1 calc R U . . .
C18 C 0.48381(19) 0.67721(19) 0.35693(10) 0.0145(4) Uani 1 1 d . . . . .
H18 H 0.431394 0.660984 0.325499 0.017 Uiso 1 1 calc R U . . .
C19 C 0.48568(18) 0.66550(19) 0.53097(10) 0.0131(4) Uani 1 1 d . . . . .
C20 C 0.37433(19) 0.62035(19) 0.55737(10) 0.0158(4) Uani 1 1 d . . . . .
H20 H 0.315765 0.592720 0.532013 0.019 Uiso 1 1 calc R U . . .
C21 C 0.3505(2) 0.6164(2) 0.62060(11) 0.0208(4) Uani 1 1 d . . . . .
H21 H 0.274321 0.587836 0.639021 0.025 Uiso 1 1 calc R U . . .
C22 C 0.4383(2) 0.6543(2) 0.65697(11) 0.0219(5) Uani 1 1 d . . . . .
H22 H 0.422522 0.653807 0.700451 0.026 Uiso 1 1 calc R U . . .
C23 C 0.5491(2) 0.6927(2) 0.62898(10) 0.0205(4) Uani 1 1 d . . . . .
H23 H 0.611326 0.714470 0.654243 0.025 Uiso 1 1 calc R U . . .
C24 C 0.4716(2) 0.5430(2) 0.12390(11) 0.0218(4) Uani 1 1 d . . . . .
H24 H 0.397275 0.584014 0.100180 0.026 Uiso 1 1 calc R U . . .
C25 C 0.5258(3) 0.4270(3) 0.09427(14) 0.0337(6) Uani 1 1 d . . . . .
H25A H 0.604724 0.391855 0.113755 0.051 Uiso 1 1 calc R U . . .
H25B H 0.542368 0.450352 0.049737 0.051 Uiso 1 1 calc R U . . .
H25C H 0.464994 0.364252 0.100281 0.051 Uiso 1 1 calc R U . . .
C26 C 0.4279(3) 0.5058(3) 0.19082(14) 0.0336(6) Uani 1 1 d . . . . .
H26A H 0.366371 0.444377 0.192035 0.050 Uiso 1 1 calc R U . . .
H26B H 0.388559 0.580366 0.208551 0.050 Uiso 1 1 calc R U . . .
H26C H 0.500616 0.468791 0.215006 0.050 Uiso 1 1 calc R U . . .
C27 C 0.6117(2) 0.7170(2) 0.03836(10) 0.0215(4) Uani 1 1 d . . . . .
H27 H 0.531525 0.712113 0.017401 0.026 Uiso 1 1 calc R U . . .
C28 C 0.7175(2) 0.6327(3) 0.00863(12) 0.0319(6) Uani 1 1 d . . . . .
H28A H 0.724983 0.660043 -0.036065 0.048 Uiso 1 1 calc R U . . .
H28B H 0.697308 0.545460 0.015400 0.048 Uiso 1 1 calc R U . . .
H28C H 0.797564 0.638720 0.027593 0.048 Uiso 1 1 calc R U . . .
C29 C 0.6424(3) 0.8526(3) 0.02856(13) 0.0314(6) Uani 1 1 d . . . . .
H29A H 0.712324 0.861858 0.054517 0.047 Uiso 1 1 calc R U . . .
H29B H 0.567929 0.907650 0.040060 0.047 Uiso 1 1 calc R U . . .
H29C H 0.666692 0.875525 -0.015212 0.047 Uiso 1 1 calc R U . . .
C30 C 1.0523(2) 0.5989(2) 0.25902(11) 0.0232(5) Uani 1 1 d . . . . .
H30 H 1.099124 0.526228 0.240529 0.028 Uiso 1 1 calc R U . . .
C31 C 0.9712(2) 0.5447(3) 0.31379(12) 0.0312(6) Uani 1 1 d . . . . .
H31A H 1.026016 0.500204 0.346028 0.047 Uiso 1 1 calc R U . . .
H31B H 0.917996 0.486241 0.299778 0.047 Uiso 1 1 calc R U . . .
H31C H 0.917674 0.613008 0.330765 0.047 Uiso 1 1 calc R U . . .
C32 C 1.1511(2) 0.6729(3) 0.28190(14) 0.0326(6) Uani 1 1 d . . . . .
H32A H 1.108600 0.741603 0.303175 0.049 Uiso 1 1 calc R U . . .
H32B H 1.202488 0.707495 0.246401 0.049 Uiso 1 1 calc R U . . .
H32C H 1.205460 0.617121 0.310778 0.049 Uiso 1 1 calc R U . . .
C33 C 1.0606(2) 0.7300(2) 0.13249(11) 0.0229(5) Uani 1 1 d . . . . .
H33 H 1.134114 0.763979 0.148749 0.027 Uiso 1 1 calc R U . . .
C34 C 1.1087(2) 0.6120(3) 0.10249(13) 0.0310(6) Uani 1 1 d . . . . .
H34A H 1.037107 0.575629 0.087969 0.046 Uiso 1 1 calc R U . . .
H34B H 1.153311 0.550703 0.133097 0.046 Uiso 1 1 calc R U . . .
H34C H 1.166597 0.634206 0.067197 0.046 Uiso 1 1 calc R U . . .
C35 C 0.9981(3) 0.8299(3) 0.08429(12) 0.0298(6) Uani 1 1 d . . . . .
H35A H 1.059535 0.851251 0.050462 0.045 Uiso 1 1 calc R U . . .
H35B H 0.968259 0.905199 0.103903 0.045 Uiso 1 1 calc R U . . .
H35C H 0.926353 0.797446 0.067604 0.045 Uiso 1 1 calc R U . . .
C36 C 0.8882(2) 0.8681(2) 0.48298(11) 0.0182(4) Uani 1 1 d . . . . .
C37 C 0.7730(2) 0.9490(2) 0.49157(11) 0.0200(4) Uani 1 1 d . . . . .
C38 C 0.7416(2) 0.9378(2) 0.55691(11) 0.0210(4) Uani 1 1 d . . . . .
C39 C 0.8389(2) 0.8553(2) 0.58914(11) 0.0210(4) Uani 1 1 d . . . . .
C40 C 0.92748(19) 0.8136(2) 0.54326(11) 0.0185(4) Uani 1 1 d . . . . .
C41 C 0.9670(2) 0.8588(3) 0.42385(12) 0.0289(5) Uani 1 1 d . . . . .
H41A H 1.038569 0.908563 0.423661 0.043 Uiso 1 1 calc R U . . .
H41B H 0.915290 0.890803 0.388193 0.043 Uiso 1 1 calc R U . . .
H41C H 0.998431 0.770824 0.421177 0.043 Uiso 1 1 calc R U . . .
C42 C 0.7051(3) 1.0345(2) 0.44139(13) 0.0290(5) Uani 1 1 d . . . . .
H42A H 0.623366 1.069029 0.458116 0.043 Uiso 1 1 calc R U . . .
H42B H 0.691729 0.987244 0.407107 0.043 Uiso 1 1 calc R U . . .
H42C H 0.755973 1.103279 0.426156 0.043 Uiso 1 1 calc R U . . .
C43 C 0.6333(3) 1.0094(3) 0.58830(15) 0.0339(6) Uani 1 1 d . . . . .
H43A H 0.570514 1.044089 0.557717 0.051 Uiso 1 1 calc R U . . .
H43B H 0.664237 1.077888 0.606756 0.051 Uiso 1 1 calc R U . . .
H43C H 0.594388 0.952891 0.620939 0.051 Uiso 1 1 calc R U . . .
C44 C 0.8490(3) 0.8292(3) 0.65817(12) 0.0358(6) Uani 1 1 d . . . . .
H44A H 0.897113 0.747292 0.668733 0.054 Uiso 1 1 calc R U . . .
H44B H 0.764271 0.828597 0.677976 0.054 Uiso 1 1 calc R U . . .
H44C H 0.892330 0.894587 0.672970 0.054 Uiso 1 1 calc R U . . .
C45 C 1.0456(2) 0.7258(2) 0.55396(14) 0.0304(6) Uani 1 1 d . . . . .
H45A H 1.058307 0.707195 0.598653 0.046 Uiso 1 1 calc R U . . .
H45B H 1.118026 0.765177 0.533579 0.046 Uiso 1 1 calc R U . . .
H45C H 1.037498 0.647723 0.536634 0.046 Uiso 1 1 calc R U . . .
N2 N 0.7119(2) 0.1853(3) 0.01814(12) 0.0394(6) Uani 1 1 d . . . . .
C46 C 0.6909(3) 0.1497(3) 0.06845(13) 0.0287(5) Uani 1 1 d . . . . .
C47 C 0.6647(4) 0.1048(3) 0.13344(13) 0.0458(8) Uani 1 1 d . . . . .
H47A H 0.715379 0.024613 0.144583 0.069 Uiso 1 1 calc R U . . .
H47B H 0.574852 0.093301 0.139957 0.069 Uiso 1 1 calc R U . . .
H47C H 0.686242 0.166453 0.159541 0.069 Uiso 1 1 calc R U . . .
N3 N 0.1775(4) 1.2587(4) 0.1664(2) 0.0758(11) Uani 1 1 d . . . . .
C48 C 0.0948(4) 1.2661(3) 0.1347(2) 0.0544(10) Uani 1 1 d . . . . .
C49 C -0.0101(4) 1.2776(5) 0.0936(2) 0.0784(15) Uani 1 1 d . . . . .
H49A H 0.005760 1.338105 0.057132 0.118 Uiso 1 1 calc R U . . .
H49B H -0.088167 1.306687 0.115644 0.118 Uiso 1 1 calc R U . . .
H49C H -0.018506 1.195684 0.080196 0.118 Uiso 1 1 calc R U . . .

loop_
_atom_site_aniso_label
_atom_site_aniso_U_11
_atom_site_aniso_U_22
_atom_site_aniso_U_33
_atom_site_aniso_U_23
_atom_site_aniso_U_13
_atom_site_aniso_U_12
Au1 0.01369(4) 0.01505(4) 0.01684(4) -0.00200(3) -0.00161(3) -0.00138(3)
Ir1 0.01290(3) 0.01267(4) 0.01162(3) -0.00256(3) -0.00161(3) -0.00198(3)
Cl1 0.0338(3) 0.0147(2) 0.0290(3) 0.0016(2) 0.0057(2) -0.0012(2)
Cl2 0.0187(2) 0.0137(2) 0.0300(3) -0.0022(2) -0.0048(2) -0.00133(17)
P1 0.0133(2) 0.0138(2) 0.0105(2) -0.00169(19) -0.00086(18) -0.00228(18)
P2 0.0150(2) 0.0166(2) 0.0129(2) -0.0041(2) -0.00136(19) -0.00106(19)
P3 0.0129(2) 0.0208(3) 0.0163(3) -0.0001(2) 0.00008(19) -0.00378(19)
N1 0.0151(8) 0.0176(8) 0.0127(8) -0.0014(7) 0.0004(6) -0.0016(6)
C1 0.0151(9) 0.0157(9) 0.0127(9) -0.0017(7) -0.0005(7) -0.0021(7)
C2 0.0148(9) 0.0167(9) 0.0132(9) -0.0026(8) -0.0013(7) -0.0016(7)
C3 0.0191(10) 0.0214(11) 0.0151(10) -0.0018(8) -0.0032(8) -0.0002(8)
C4 0.0173(10) 0.0240(11) 0.0195(11) 0.0000(9) -0.0028(8) 0.0012(8)
C5 0.0201(10) 0.0219(11) 0.0216(11) -0.0034(9) 0.0009(9) 0.0044(8)
C6 0.0208(10) 0.0201(10) 0.0145(10) -0.0042(8) 0.0003(8) 0.0012(8)
C7 0.0190(9) 0.0158(9) 0.0111(9) 0.0016(7) -0.0033(7) -0.0045(7)
C8 0.0180(9) 0.0186(10) 0.0139(9) 0.0004(8) -0.0021(7) -0.0068(8)
C9 0.0234(11) 0.0267(12) 0.0228(11) 0.0001(10) -0.0017(9) -0.0121(9)
C10 0.0344(13) 0.0235(12) 0.0198(11) 0.0026(9) -0.0049(10) -0.0154(10)
C11 0.0397(14) 0.0162(10) 0.0185(11) 0.0018(9) -0.0054(10) -0.0086(9)
C12 0.0258(11) 0.0159(10) 0.0162(10) 0.0002(8) -0.0031(8) -0.0042(8)
C13 0.0146(8) 0.0112(8) 0.0135(9) -0.0009(7) -0.0012(7) -0.0015(7)
C14 0.0124(8) 0.0151(9) 0.0141(9) -0.0032(7) -0.0007(7) -0.0041(7)
C15 0.0134(8) 0.0119(8) 0.0118(8) -0.0022(7) -0.0004(7) -0.0019(6)
C16 0.0124(8) 0.0109(8) 0.0125(9) -0.0007(7) 0.0002(7) -0.0002(6)
C17 0.0128(8) 0.0168(10) 0.0162(9) -0.0015(8) -0.0007(7) -0.0041(7)
C18 0.0151(9) 0.0150(9) 0.0142(9) -0.0007(8) -0.0039(7) -0.0039(7)
C19 0.0127(8) 0.0112(8) 0.0150(9) -0.0009(7) 0.0003(7) 0.0000(6)
C20 0.0153(9) 0.0134(9) 0.0179(10) 0.0001(8) 0.0007(8) -0.0003(7)
C21 0.0185(10) 0.0206(11) 0.0207(11) 0.0035(9) 0.0055(8) -0.0005(8)
C22 0.0237(11) 0.0271(12) 0.0132(10) -0.0009(9) 0.0046(8) 0.0004(9)
C23 0.0220(10) 0.0268(12) 0.0126(9) -0.0021(9) -0.0003(8) -0.0022(9)
C24 0.0209(10) 0.0223(11) 0.0238(11) -0.0049(9) -0.0063(9) -0.0047(8)
C25 0.0404(15) 0.0255(13) 0.0396(16) -0.0131(12) -0.0093(12) -0.0087(11)
C26 0.0329(14) 0.0335(15) 0.0353(15) 0.0010(12) 0.0010(12) -0.0150(11)
C27 0.0218(10) 0.0307(12) 0.0117(9) -0.0037(9) -0.0012(8) 0.0001(9)
C28 0.0293(13) 0.0476(17) 0.0192(12) -0.0110(12) 0.0049(10) -0.0004(12)
C29 0.0327(13) 0.0327(14) 0.0255(13) 0.0060(11) 0.0034(11) -0.0018(11)
C30 0.0155(10) 0.0297(12) 0.0233(11) 0.0000(10) -0.0029(9) -0.0005(8)
C31 0.0256(12) 0.0414(16) 0.0247(13) 0.0087(12) -0.0081(10) -0.0058(11)
C32 0.0184(11) 0.0445(16) 0.0350(15) 0.0006(13) -0.0088(10) -0.0070(11)
C33 0.0165(10) 0.0298(12) 0.0215(11) 0.0011(10) 0.0029(8) -0.0053(9)
C34 0.0253(12) 0.0392(15) 0.0276(13) -0.0060(12) 0.0081(10) -0.0022(11)
C35 0.0327(13) 0.0345(14) 0.0201(12) 0.0037(11) 0.0050(10) -0.0060(11)
C36 0.0176(9) 0.0179(10) 0.0205(10) -0.0034(8) 0.0003(8) -0.0073(8)
C37 0.0240(11) 0.0132(10) 0.0244(11) -0.0025(8) -0.0063(9) -0.0064(8)
C38 0.0250(11) 0.0158(10) 0.0245(11) -0.0100(9) -0.0033(9) -0.0031(8)
C39 0.0250(11) 0.0215(11) 0.0190(10) -0.0059(9) -0.0079(9) -0.0060(9)
C40 0.0142(9) 0.0196(10) 0.0239(11) -0.0044(9) -0.0063(8) -0.0061(8)
C41 0.0280(12) 0.0330(14) 0.0286(13) -0.0057(11) 0.0055(10) -0.0167(10)
C42 0.0363(14) 0.0179(11) 0.0330(14) 0.0021(10) -0.0134(11) -0.0047(10)
C43 0.0330(14) 0.0257(13) 0.0450(17) -0.0180(12) 0.0046(12) 0.0015(10)
C44 0.0459(16) 0.0438(17) 0.0215(13) -0.0050(12) -0.0118(12) -0.0149(13)
C45 0.0168(10) 0.0258(13) 0.0488(17) -0.0016(12) -0.0095(11) -0.0028(9)
N2 0.0417(14) 0.0530(17) 0.0251(12) -0.0045(12) -0.0038(10) -0.0110(12)
C46 0.0342(13) 0.0259(13) 0.0269(13) -0.0034(11) -0.0081(11) -0.0035(10)
C47 0.084(3) 0.0338(16) 0.0194(13) 0.0025(12) -0.0030(15) -0.0099(16)
N3 0.074(3) 0.061(2) 0.083(3) 0.021(2) -0.005(2) 0.0034(19)
C48 0.065(2) 0.0363(18) 0.059(2) -0.0014(17) 0.027(2) -0.0091(17)
C49 0.058(2) 0.131(4) 0.058(3) -0.042(3) 0.026(2) -0.044(3)

loop_
_atom_type_symbol
_atom_type_description
_atom_type_scat_dispersion_real
_atom_type_scat_dispersion_imag
_atom_type_scat_source
Au Au -2.0133 8.8022 'International Tables Vol C Tables 4.2.6.8 and 6.1.1.4'
Ir Ir -1.4442 7.9887 'International Tables Vol C Tables 4.2.6.8 and 6.1.1.4'
Cl Cl 0.1484 0.1585 'International Tables Vol C Tables 4.2.6.8 and 6.1.1.4'
P P 0.1023 0.0942 'International Tables Vol C Tables 4.2.6.8 and 6.1.1.4'
N N 0.0061 0.0033 'International Tables Vol C Tables 4.2.6.8 and 6.1.1.4'
C C 0.0033 0.0016 'International Tables Vol C Tables 4.2.6.8 and 6.1.1.4'
H H 0.0000 0.0000 'International Tables Vol C Tables 4.2.6.8 and 6.1.1.4'

loop_
_geom_angle_atom_site_label_1
_geom_angle_atom_site_label_2
_geom_angle_atom_site_label_3
_geom_angle
_geom_angle_site_symmetry_1
_geom_angle_site_symmetry_3
_geom_angle_publ_flag
P2 Au1 P3 139.24(2) . . ?
P2 Au1 P1 87.682(18) . . ?
P3 Au1 P1 86.706(19) . . ?
P2 Au1 Cl1 108.65(2) . . ?
P3 Au1 Cl1 110.55(2) . . ?
P1 Au1 Cl1 113.641(19) . . ?
C15 Ir1 N1 77.97(7) . . ?
C15 Ir1 C37 98.54(8) . . ?
N1 Ir1 C37 125.59(8) . . ?
C15 Ir1 C38 125.71(8) . . ?
N1 Ir1 C38 100.51(8) . . ?
C37 Ir1 C38 38.78(9) . . ?
C15 Ir1 C36 105.63(8) . . ?
N1 Ir1 C36 164.11(8) . . ?
C37 Ir1 C36 39.03(9) . . ?
C38 Ir1 C36 64.60(9) . . ?
C15 Ir1 C40 140.03(8) . . ?
N1 Ir1 C40 141.90(8) . . ?
C37 Ir1 C40 63.61(8) . . ?
C38 Ir1 C40 62.82(9) . . ?
C36 Ir1 C40 37.79(8) . . ?
C15 Ir1 C39 162.27(8) . . ?
N1 Ir1 C39 108.83(8) . . ?
C37 Ir1 C39 64.03(9) . . ?
C38 Ir1 C39 38.01(9) . . ?
C36 Ir1 C39 63.42(9) . . ?
C40 Ir1 C39 36.76(8) . . ?
C15 Ir1 Cl2 88.74(6) . . ?
N1 Ir1 Cl2 85.25(5) . . ?
C37 Ir1 Cl2 149.12(6) . . ?
C38 Ir1 Cl2 145.55(7) . . ?
C36 Ir1 Cl2 110.10(6) . . ?
C40 Ir1 Cl2 91.76(6) . . ?
C39 Ir1 Cl2 107.87(6) . . ?
C13 P1 C7 102.16(9) . . ?
C13 P1 C1 103.36(9) . . ?
C7 P1 C1 102.77(9) . . ?
C13 P1 Au1 143.11(7) . . ?
C7 P1 Au1 98.89(7) . . ?
C1 P1 Au1 101.04(7) . . ?
C2 P2 C24 100.72(10) . . ?
C2 P2 C27 105.75(10) . . ?
C24 P2 C27 104.89(11) . . ?
C2 P2 Au1 106.11(7) . . ?
C24 P2 Au1 118.95(8) . . ?
C27 P2 Au1 118.31(8) . . ?
C8 P3 C30 104.69(11) . . ?
C8 P3 C33 105.52(11) . . ?
C30 P3 C33 104.68(11) . . ?
C8 P3 Au1 103.75(7) . . ?
C30 P3 Au1 117.74(8) . . ?
C33 P3 Au1 118.95(8) . . ?
C23 N1 C19 119.37(18) . . ?
C23 N1 Ir1 123.47(15) . . ?
C19 N1 Ir1 117.12(14) . . ?
C6 C1 C2 118.26(19) . . ?
C6 C1 P1 120.62(16) . . ?
C2 C1 P1 121.11(16) . . ?
C3 C2 C1 119.65(19) . . ?
C3 C2 P2 118.37(16) . . ?
C1 C2 P2 121.92(16) . . ?
C4 C3 C2 120.8(2) . . ?
C4 C3 H3 119.6 . . ?
C2 C3 H3 119.6 . . ?
C5 C4 C3 119.9(2) . . ?
C5 C4 H4 120.0 . . ?
C3 C4 H4 120.0 . . ?
C4 C5 C6 119.8(2) . . ?
C4 C5 H5 120.1 . . ?
C6 C5 H5 120.1 . . ?
C5 C6 C1 121.4(2) . . ?
C5 C6 H6 119.3 . . ?
C1 C6 H6 119.3 . . ?
C12 C7 C8 119.08(19) . . ?
C12 C7 P1 119.92(16) . . ?
C8 C7 P1 121.00(16) . . ?
C9 C8 C7 118.2(2) . . ?
C9 C8 P3 120.40(18) . . ?
C7 C8 P3 121.37(16) . . ?
C10 C9 C8 121.6(2) . . ?
C10 C9 H9 119.2 . . ?
C8 C9 H9 119.2 . . ?
C11 C10 C9 119.8(2) . . ?
C11 C10 H10 120.1 . . ?
C9 C10 H10 120.1 . . ?
C10 C11 C12 119.7(2) . . ?
C10 C11 H11 120.2 . . ?
C12 C11 H11 120.2 . . ?
C11 C12 C7 121.5(2) . . ?
C11 C12 H12 119.2 . . ?
C7 C12 H12 119.2 . . ?
C14 C13 C18 118.87(19) . . ?
C14 C13 P1 121.14(15) . . ?
C18 C13 P1 119.42(15) . . ?
C15 C14 C13 122.35(18) . . ?
C15 C14 H14 118.8 . . ?
C13 C14 H14 118.8 . . ?
C14 C15 C16 117.00(18) . . ?
C14 C15 Ir1 126.68(14) . . ?
C16 C15 Ir1 116.32(14) . . ?
C17 C16 C15 121.59(18) . . ?
C17 C16 C19 123.68(18) . . ?
C15 C16 C19 114.71(18) . . ?
C18 C17 C16 119.75(18) . . ?
C18 C17 H17 120.1 . . ?
C16 C17 H17 120.1 . . ?
C17 C18 C13 120.40(19) . . ?
C17 C18 H18 119.8 . . ?
C13 C18 H18 119.8 . . ?
N1 C19 C20 120.53(19) . . ?
N1 C19 C16 113.79(17) . . ?
C20 C19 C16 125.68(19) . . ?
C21 C20 C19 119.3(2) . . ?
C21 C20 H20 120.3 . . ?
C19 C20 H20 120.3 . . ?
C20 C21 C22 119.5(2) . . ?
C20 C21 H21 120.3 . . ?
C22 C21 H21 120.3 . . ?
C23 C22 C21 118.8(2) . . ?
C23 C22 H22 120.6 . . ?
C21 C22 H22 120.6 . . ?
N1 C23 C22 122.3(2) . . ?
N1 C23 H23 118.8 . . ?
C22 C23 H23 118.8 . . ?
C26 C24 C25 110.2(2) . . ?
C26 C24 P2 109.49(17) . . ?
C25 C24 P2 111.07(17) . . ?
C26 C24 H24 108.7 . . ?
C25 C24 H24 108.7 . . ?
P2 C24 H24 108.7 . . ?
C24 C25 H25A 109.5 . . ?
C24 C25 H25B 109.5 . . ?
H25A C25 H25B 109.5 . . ?
C24 C25 H25C 109.5 . . ?
H25A C25 H25C 109.5 . . ?
H25B C25 H25C 109.5 . . ?
C24 C26 H26A 109.5 . . ?
C24 C26 H26B 109.5 . . ?
H26A C26 H26B 109.5 . . ?
C24 C26 H26C 109.5 . . ?
H26A C26 H26C 109.5 . . ?
H26B C26 H26C 109.5 . . ?
C29 C27 C28 110.0(2) . . ?
C29 C27 P2 112.49(17) . . ?
C28 C27 P2 109.11(17) . . ?
C29 C27 H27 108.4 . . ?
C28 C27 H27 108.4 . . ?
P2 C27 H27 108.4 . . ?
C27 C28 H28A 109.5 . . ?
C27 C28 H28B 109.5 . . ?
H28A C28 H28B 109.5 . . ?
C27 C28 H28C 109.5 . . ?
H28A C28 H28C 109.5 . . ?
H28B C28 H28C 109.5 . . ?
C27 C29 H29A 109.5 . . ?
C27 C29 H29B 109.5 . . ?
H29A C29 H29B 109.5 . . ?
C27 C29 H29C 109.5 . . ?
H29A C29 H29C 109.5 . . ?
H29B C29 H29C 109.5 . . ?
C31 C30 C32 110.1(2) . . ?
C31 C30 P3 110.02(16) . . ?
C32 C30 P3 115.29(18) . . ?
C31 C30 H30 107.0 . . ?
C32 C30 H30 107.0 . . ?
P3 C30 H30 107.0 . . ?
C30 C31 H31A 109.5 . . ?
C30 C31 H31B 109.5 . . ?
H31A C31 H31B 109.5 . . ?
C30 C31 H31C 109.5 . . ?
H31A C31 H31C 109.5 . . ?
H31B C31 H31C 109.5 . . ?
C30 C32 H32A 109.5 . . ?
C30 C32 H32B 109.5 . . ?
H32A C32 H32B 109.5 . . ?
C30 C32 H32C 109.5 . . ?
H32A C32 H32C 109.5 . . ?
H32B C32 H32C 109.5 . . ?
C35 C33 C34 110.2(2) . . ?
C35 C33 P3 111.90(16) . . ?
C34 C33 P3 108.80(17) . . ?
C35 C33 H33 108.6 . . ?
C34 C33 H33 108.6 . . ?
P3 C33 H33 108.6 . . ?
C33 C34 H34A 109.5 . . ?
C33 C34 H34B 109.5 . . ?
H34A C34 H34B 109.5 . . ?
C33 C34 H34C 109.5 . . ?
H34A C34 H34C 109.5 . . ?
H34B C34 H34C 109.5 . . ?
C33 C35 H35A 109.5 . . ?
C33 C35 H35B 109.5 . . ?
H35A C35 H35B 109.5 . . ?
C33 C35 H35C 109.5 . . ?
H35A C35 H35C 109.5 . . ?
H35B C35 H35C 109.5 . . ?
C40 C36 C37 107.4(2) . . ?
C40 C36 C41 124.5(2) . . ?
C37 C36 C41 127.3(2) . . ?
C40 C36 Ir1 73.69(12) . . ?
C37 C36 Ir1 69.81(12) . . ?
C41 C36 Ir1 129.98(16) . . ?
C38 C37 C36 107.2(2) . . ?
C38 C37 C42 127.0(2) . . ?
C36 C37 C42 125.7(2) . . ?
C38 C37 Ir1 70.99(13) . . ?
C36 C37 Ir1 71.16(12) . . ?
C42 C37 Ir1 126.20(16) . . ?
C37 C38 C39 108.9(2) . . ?
C37 C38 C43 126.4(2) . . ?
C39 C38 C43 124.4(2) . . ?
C37 C38 Ir1 70.23(12) . . ?
C39 C38 Ir1 74.39(13) . . ?
C43 C38 Ir1 126.27(17) . . ?
C40 C39 C38 106.9(2) . . ?
C40 C39 C44 127.0(2) . . ?
C38 C39 C44 125.9(2) . . ?
C40 C39 Ir1 71.08(12) . . ?
C38 C39 Ir1 67.60(12) . . ?
C44 C39 Ir1 130.37(18) . . ?
C39 C40 C36 109.6(2) . . ?
C39 C40 C45 126.9(2) . . ?
C36 C40 C45 123.5(2) . . ?
C39 C40 Ir1 72.16(12) . . ?
C36 C40 Ir1 68.52(12) . . ?
C45 C40 Ir1 125.59(16) . . ?
C36 C41 H41A 109.5 . . ?
C36 C41 H41B 109.5 . . ?
H41A C41 H41B 109.5 . . ?
C36 C41 H41C 109.5 . . ?
H41A C41 H41C 109.5 . . ?
H41B C41 H41C 109.5 . . ?
C37 C42 H42A 109.5 . . ?
C37 C42 H42B 109.5 . . ?
H42A C42 H42B 109.5 . . ?
C37 C42 H42C 109.5 . . ?
H42A C42 H42C 109.5 . . ?
H42B C42 H42C 109.5 . . ?
C38 C43 H43A 109.5 . . ?
C38 C43 H43B 109.5 . . ?
H43A C43 H43B 109.5 . . ?
C38 C43 H43C 109.5 . . ?
H43A C43 H43C 109.5 . . ?
H43B C43 H43C 109.5 . . ?
C39 C44 H44A 109.5 . . ?
C39 C44 H44B 109.5 . . ?
H44A C44 H44B 109.5 . . ?
C39 C44 H44C 109.5 . . ?
H44A C44 H44C 109.5 . . ?
H44B C44 H44C 109.5 . . ?
C40 C45 H45A 109.5 . . ?
C40 C45 H45B 109.5 . . ?
H45A C45 H45B 109.5 . . ?
C40 C45 H45C 109.5 . . ?
H45A C45 H45C 109.5 . . ?
H45B C45 H45C 109.5 . . ?
N2 C46 C47 179.3(3) . . ?
C46 C47 H47A 109.5 . . ?
C46 C47 H47B 109.5 . . ?
H47A C47 H47B 109.5 . . ?
C46 C47 H47C 109.5 . . ?
H47A C47 H47C 109.5 . . ?
H47B C47 H47C 109.5 . . ?
N3 C48 C49 179.0(5) . . ?
C48 C49 H49A 109.5 . . ?
C48 C49 H49B 109.5 . . ?
H49A C49 H49B 109.5 . . ?
C48 C49 H49C 109.5 . . ?
H49A C49 H49C 109.5 . . ?
H49B C49 H49C 109.5 . . ?

loop_
_geom_bond_atom_site_label_1
_geom_bond_atom_site_label_2
_geom_bond_distance
_geom_bond_site_symmetry_2
_geom_bond_publ_flag
Au1 P2 2.3009(6) . ?
Au1 P3 2.3155(6) . ?
Au1 P1 2.5164(5) . ?
Au1 Cl1 2.5806(6) . ?
Ir1 C15 2.037(2) . ?
Ir1 N1 2.0902(17) . ?
Ir1 C37 2.154(2) . ?
Ir1 C38 2.164(2) . ?
Ir1 C36 2.172(2) . ?
Ir1 C40 2.240(2) . ?
Ir1 C39 2.255(2) . ?
Ir1 Cl2 2.3889(5) . ?
P1 C13 1.823(2) . ?
P1 C7 1.851(2) . ?
P1 C1 1.853(2) . ?
P2 C2 1.839(2) . ?
P2 C24 1.854(2) . ?
P2 C27 1.854(2) . ?
P3 C8 1.833(2) . ?
P3 C30 1.849(2) . ?
P3 C33 1.851(2) . ?
N1 C23 1.341(3) . ?
N1 C19 1.360(3) . ?
C1 C6 1.402(3) . ?
C1 C2 1.409(3) . ?
C2 C3 1.399(3) . ?
C3 C4 1.386(3) . ?
C3 H3 0.9500 . ?
C4 C5 1.385(3) . ?
C4 H4 0.9500 . ?
C5 C6 1.388(3) . ?
C5 H5 0.9500 . ?
C6 H6 0.9500 . ?
C7 C12 1.397(3) . ?
C7 C8 1.413(3) . ?
C8 C9 1.406(3) . ?
C9 C10 1.385(4) . ?
C9 H9 0.9500 . ?
C10 C11 1.383(4) . ?
C10 H10 0.9500 . ?
C11 C12 1.386(3) . ?
C11 H11 0.9500 . ?
C12 H12 0.9500 . ?
C13 C14 1.401(3) . ?
C13 C18 1.404(3) . ?
C14 C15 1.396(3) . ?
C14 H14 0.9500 . ?
C15 C16 1.413(3) . ?
C16 C17 1.400(3) . ?
C16 C19 1.457(3) . ?
C17 C18 1.383(3) . ?
C17 H17 0.9500 . ?
C18 H18 0.9500 . ?
C19 C20 1.399(3) . ?
C20 C21 1.379(3) . ?
C20 H20 0.9500 . ?
C21 C22 1.384(3) . ?
C21 H21 0.9500 . ?
C22 C23 1.380(3) . ?
C22 H22 0.9500 . ?
C23 H23 0.9500 . ?
C24 C26 1.520(4) . ?
C24 C25 1.524(4) . ?
C24 H24 1.0000 . ?
C25 H25A 0.9800 . ?
C25 H25B 0.9800 . ?
C25 H25C 0.9800 . ?
C26 H26A 0.9800 . ?
C26 H26B 0.9800 . ?
C26 H26C 0.9800 . ?
C27 C29 1.521(4) . ?
C27 C28 1.538(3) . ?
C27 H27 1.0000 . ?
C28 H28A 0.9800 . ?
C28 H28B 0.9800 . ?
C28 H28C 0.9800 . ?
C29 H29A 0.9800 . ?
C29 H29B 0.9800 . ?
C29 H29C 0.9800 . ?
C30 C31 1.525(3) . ?
C30 C32 1.529(3) . ?
C30 H30 1.0000 . ?
C31 H31A 0.9800 . ?
C31 H31B 0.9800 . ?
C31 H31C 0.9800 . ?
C32 H32A 0.9800 . ?
C32 H32B 0.9800 . ?
C32 H32C 0.9800 . ?
C33 C35 1.529(4) . ?
C33 C34 1.531(4) . ?
C33 H33 1.0000 . ?
C34 H34A 0.9800 . ?
C34 H34B 0.9800 . ?
C34 H34C 0.9800 . ?
C35 H35A 0.9800 . ?
C35 H35B 0.9800 . ?
C35 H35C 0.9800 . ?
C36 C40 1.430(3) . ?
C36 C37 1.446(3) . ?
C36 C41 1.505(3) . ?
C37 C38 1.434(3) . ?
C37 C42 1.500(3) . ?
C38 C39 1.442(3) . ?
C38 C43 1.500(3) . ?
C39 C40 1.418(3) . ?
C39 C44 1.498(3) . ?
C40 C45 1.502(3) . ?
C41 H41A 0.9800 . ?
C41 H41B 0.9800 . ?
C41 H41C 0.9800 . ?
C42 H42A 0.9800 . ?
C42 H42B 0.9800 . ?
C42 H42C 0.9800 . ?
C43 H43A 0.9800 . ?
C43 H43B 0.9800 . ?
C43 H43C 0.9800 . ?
C44 H44A 0.9800 . ?
C44 H44B 0.9800 . ?
C44 H44C 0.9800 . ?
C45 H45A 0.9800 . ?
C45 H45B 0.9800 . ?
C45 H45C 0.9800 . ?
N2 C46 1.131(3) . ?
C46 C47 1.456(4) . ?
C47 H47A 0.9800 . ?
C47 H47B 0.9800 . ?
C47 H47C 0.9800 . ?
N3 C48 1.137(5) . ?
C48 C49 1.455(6) . ?
C49 H49A 0.9800 . ?
C49 H49B 0.9800 . ?
C49 H49C 0.9800 . ?
